data_4079040
loop_
_publ_author_name
'Yang, Yi-Fan'
'Foo, Cechao'
'Ganguly, Rakesh'
'Li, Yongxin'
'So, Cheuk-Wai'

_publ_section_title
;
 Synthesis of a Tin(II) 1,3-Benzobis(thiophosphinoyl)methanediide Complex
 and Its Reactions with Aluminum Compounds
;
_journal_issue 18
_journal_name_full Organometallics
_journal_page_first 6538
_journal_paper_doi 10.1021/om300345u
_journal_volume 31
_journal_year 2012
_chemical_formula_moiety 'C38 H28 Al Cl3 P4 S4 Sn2, 3(C H2 Cl2)'
_chemical_formula_sum 'C41 H34 Al Cl9 P4 S4 Sn2'
_chemical_formula_weight 1362.21
_chemical_name_systematic
; 
 ? 
;
_space_group_IT_number 14
_symmetry_cell_setting monoclinic
_symmetry_space_group_name_Hall '-P 2ybc'
_symmetry_space_group_name_H-M 'P 1 21/c 1'
_atom_sites_solution_hydrogens geom
_atom_sites_solution_primary direct
_atom_sites_solution_secondary difmap
_audit_creation_method SHELXL-97
_cell_angle_alpha 90.00
_cell_angle_beta 111.1560(10)
_cell_angle_gamma 90.00
_cell_formula_units_Z 4
_cell_length_a 18.1509(6)
_cell_length_b 14.6816(5)
_cell_length_c 20.8826(7)
_cell_measurement_reflns_used 9927
_cell_measurement_temperature 103(2)
_cell_measurement_theta_max 28.80
_cell_measurement_theta_min 2.41
_cell_volume 5189.8(3)
_computing_cell_refinement 'Bruker SAINT'
_computing_data_collection 'Bruker APEX2'
_computing_data_reduction 'Bruker SAINT'
_computing_molecular_graphics 'Bruker SHELXTL'
_computing_publication_material 'Bruker SHELXTL'
_computing_structure_refinement 'SHELXL-97 (Sheldrick, 2008)'
_computing_structure_solution 'SHELXS-97 (Sheldrick, 2008)'
_diffrn_ambient_temperature 103(2)
_diffrn_measured_fraction_theta_full 0.997
_diffrn_measured_fraction_theta_max 0.997
_diffrn_measurement_device_type 'Bruker APEX-II CCD'
_diffrn_measurement_method '\f and \w scans'
_diffrn_radiation_monochromator graphite
_diffrn_radiation_source 'fine-focus sealed tube'
_diffrn_radiation_type MoK\a
_diffrn_radiation_wavelength 0.71073
_diffrn_reflns_av_R_equivalents 0.0510
_diffrn_reflns_av_sigmaI/netI 0.0437
_diffrn_reflns_limit_h_max 26
_diffrn_reflns_limit_h_min -25
_diffrn_reflns_limit_k_max 21
_diffrn_reflns_limit_k_min -21
_diffrn_reflns_limit_l_max 30
_diffrn_reflns_limit_l_min -30
_diffrn_reflns_number 91170
_diffrn_reflns_theta_full 30.94
_diffrn_reflns_theta_max 30.94
_diffrn_reflns_theta_min 1.74
_exptl_absorpt_coefficient_mu 1.758
_exptl_absorpt_correction_T_max 0.7200
_exptl_absorpt_correction_T_min 0.5398
_exptl_absorpt_correction_type multi-scan
_exptl_absorpt_process_details sadabs
_exptl_crystal_colour colourless
_exptl_crystal_density_diffrn 1.743
_exptl_crystal_density_method 'not measured'
_exptl_crystal_description block
_exptl_crystal_F_000 2680
_exptl_crystal_size_max 0.40
_exptl_crystal_size_mid 0.24
_exptl_crystal_size_min 0.20
_refine_diff_density_max 2.450
_refine_diff_density_min -2.343
_refine_diff_density_rms 0.271
_refine_ls_extinction_method none
_refine_ls_goodness_of_fit_ref 1.133
_refine_ls_hydrogen_treatment constr
_refine_ls_matrix_type full
_refine_ls_number_parameters 792
_refine_ls_number_reflns 16411
_refine_ls_number_restraints 951
_refine_ls_restrained_S_all 1.116
_refine_ls_R_factor_all 0.0707
_refine_ls_R_factor_gt 0.0488
_refine_ls_shift/su_max 0.001
_refine_ls_shift/su_mean 0.000
_refine_ls_structure_factor_coef Fsqd
_refine_ls_weighting_details 'calc w=1/[\s^2^(Fo^2^)+(0.0717P)^2^+12.5183P] where P=(Fo^2^+2Fc^2^)/3'
_refine_ls_weighting_scheme calc
_refine_ls_wR_factor_gt 0.1298
_refine_ls_wR_factor_ref 0.1545
_reflns_number_gt 12806
_reflns_number_total 16411
_reflns_threshold_expression >2sigma(I)
_cod_data_source_file om300345u_si_001.cif
_cod_data_source_block scw515
_cod_depositor_comments
;
The following automatic conversions were performed:

'_symmetry_cell_setting' value 'Monoclinic' changed to 'monoclinic'
according to /home/saulius/struct/CIF-dictionaries/cif_core.dic
dictionary named 'cif_core.dic' version 2.4.2 from 2011-04-26.

Automatic conversion script
Id: cif_fix_values 1891 2012-01-12 08:04:46Z andrius 
;
_cod_original_sg_symbol_H-M P2(1)/c
_cod_database_code 4079040

loop_
_symmetry_equiv_pos_as_xyz
'x, y, z'
'-x, y+1/2, -z+1/2'
'-x, -y, -z'
'x, -y-1/2, z-1/2'

loop_
_atom_site_label
_atom_site_type_symbol
_atom_site_fract_x
_atom_site_fract_y
_atom_site_fract_z
_atom_site_U_iso_or_equiv
_atom_site_adp_type
_atom_site_occupancy
_atom_site_symmetry_multiplicity
_atom_site_calc_flag
_atom_site_refinement_flags
_atom_site_disorder_assembly
_atom_site_disorder_group
Sn1 Sn 0.821235(15) 0.209626(18) 0.159859(13) 0.02000(7) Uani 1 1 d D . .
Sn2 Sn 0.625273(16) 0.145445(18) 0.060344(15) 0.02423(8) Uani 1 1 d . . .
Al1 Al 0.97271(7) 0.03759(9) 0.24125(6) 0.0224(2) Uani 1 1 d . A .
C1 C 0.8655(2) 0.0079(3) 0.18554(19) 0.0233(8) Uani 1 1 d D . .
P1 P 0.8324(4) 0.0009(5) 0.0972(4) 0.0174(9) Uani 0.520(7) 1 d PDU A 1
P2 P 0.7865(8) 0.0003(9) 0.2084(5) 0.0212(13) Uani 0.520(7) 1 d PDU A 1
S1 S 0.7939(7) 0.1189(6) 0.0419(4) 0.0239(14) Uani 0.520(7) 1 d PDU A 1
C2 C 0.8984(5) -0.0566(6) 0.0628(4) 0.0198(18) Uani 0.520(7) 1 d PDU A 1
C3 C 0.9217(5) -0.0179(5) 0.0121(4) 0.0260(16) Uani 0.520(7) 1 d PDU A 1
H3 H 0.9033 0.0409 -0.0054 0.031 Uiso 0.520(7) 1 calc PR A 1
C4 C 0.9719(5) -0.0655(6) -0.0124(4) 0.0321(18) Uani 0.520(7) 1 d PDU A 1
H4 H 0.9881 -0.0394 -0.0468 0.039 Uiso 0.520(7) 1 calc PR A 1
C5 C 0.9979(6) -0.1501(6) 0.0129(5) 0.030(2) Uani 0.520(7) 1 d PDU A 1
H5 H 1.0315 -0.1828 -0.0048 0.036 Uiso 0.520(7) 1 calc PR A 1
C6 C 0.9763(7) -0.1886(8) 0.0633(6) 0.031(2) Uani 0.520(7) 1 d PDU A 1
H6 H 0.9948 -0.2477 0.0800 0.037 Uiso 0.520(7) 1 calc PR A 1
C7 C 0.9279(6) -0.1423(6) 0.0900(5) 0.025(2) Uani 0.520(7) 1 d PDU A 1
H7 H 0.9147 -0.1680 0.1262 0.030 Uiso 0.520(7) 1 calc PR A 1
C8 C 0.7450(7) -0.0670(10) 0.0814(6) 0.025(2) Uani 0.520(7) 1 d PDU A 1
C9 C 0.6988(7) -0.1098(9) 0.0194(6) 0.031(2) Uani 0.520(7) 1 d PDU A 1
H9 H 0.7144 -0.1082 -0.0194 0.037 Uiso 0.520(7) 1 calc PR A 1
C10 C 0.6309(6) -0.1536(9) 0.0163(6) 0.036(3) Uani 0.520(7) 1 d PDU A 1
H10 H 0.5999 -0.1842 -0.0246 0.043 Uiso 0.520(7) 1 calc PR A 1
C11 C 0.6070(7) -0.1538(8) 0.0718(5) 0.033(3) Uani 0.520(7) 1 d PDU A 1
H11 H 0.5602 -0.1855 0.0686 0.040 Uiso 0.520(7) 1 calc PR A 1
C12 C 0.6497(8) -0.1089(9) 0.1321(6) 0.035(2) Uani 0.520(7) 1 d PDU A 1
H12 H 0.6318 -0.1081 0.1696 0.042 Uiso 0.520(7) 1 calc PR A 1
C13 C 0.7198(8) -0.0647(11) 0.1368(6) 0.028(3) Uani 0.520(7) 1 d PDU A 1
C14 C 0.8048(7) -0.0617(8) 0.2870(5) 0.024(2) Uani 0.520(7) 1 d PGDU A 1
C15 C 0.7715(8) -0.0362(9) 0.3347(6) 0.032(3) Uani 0.520(7) 1 d PGDU A 1
H15 H 0.7377 0.0154 0.3263 0.038 Uiso 0.520(7) 1 calc PR A 1
C16 C 0.7876(8) -0.0862(11) 0.3948(5) 0.036(3) Uani 0.520(7) 1 d PGDU A 1
H16 H 0.7649 -0.0687 0.4274 0.043 Uiso 0.520(7) 1 calc PR A 1
C17 C 0.8370(7) -0.1616(9) 0.4071(4) 0.041(3) Uani 0.520(7) 1 d PGDU A 1
H17 H 0.8481 -0.1958 0.4482 0.049 Uiso 0.520(7) 1 calc PR A 1
C18 C 0.8703(6) -0.1871(8) 0.3594(5) 0.037(3) Uani 0.520(7) 1 d PGDU A 1
H18 H 0.9041 -0.2387 0.3679 0.045 Uiso 0.520(7) 1 calc PR A 1
C19 C 0.8542(6) -0.1372(9) 0.2994(4) 0.031(2) Uani 0.520(7) 1 d PGDU A 1
H19 H 0.8769 -0.1546 0.2668 0.037 Uiso 0.520(7) 1 calc PR A 1
P1A P 0.8200(4) -0.0129(5) 0.0992(4) 0.0203(12) Uani 0.480(7) 1 d PDU A 2
P2A P 0.7876(8) -0.0066(9) 0.2174(5) 0.0212(15) Uani 0.480(7) 1 d PDU A 2
S1A S 0.7824(7) 0.1072(6) 0.0454(4) 0.0219(15) Uani 0.480(7) 1 d PDU A 2
C2A C 0.8781(4) -0.0737(4) 0.0605(3) 0.022(2) Uani 0.480(7) 1 d PGDU A 2
C3A C 0.8552(4) -0.0720(4) -0.0106(3) 0.0293(19) Uani 0.480(7) 1 d PGDU A 2
H3A H 0.8090 -0.0397 -0.0375 0.035 Uiso 0.480(7) 1 calc PR A 2
C4A C 0.8998(4) -0.1176(5) -0.0424(3) 0.033(2) Uani 0.480(7) 1 d PGDU A 2
H4A H 0.8841 -0.1165 -0.0909 0.040 Uiso 0.480(7) 1 calc PR A 2
C5A C 0.9673(4) -0.1649(5) -0.0030(4) 0.034(2) Uani 0.480(7) 1 d PGDU A 2
H5A H 0.9978 -0.1961 -0.0247 0.041 Uiso 0.480(7) 1 calc PR A 2
C6A C 0.9902(4) -0.1666(5) 0.0681(4) 0.024(2) Uani 0.480(7) 1 d PGDU A 2
H6A H 1.0364 -0.1989 0.0950 0.029 Uiso 0.480(7) 1 calc PR A 2
C7A C 0.9456(4) -0.1210(5) 0.0998(2) 0.021(2) Uani 0.480(7) 1 d PGDU A 2
H7A H 0.9613 -0.1221 0.1484 0.025 Uiso 0.480(7) 1 calc PR A 2
C8A C 0.7313(6) -0.0747(9) 0.0907(5) 0.027(3) Uani 0.480(7) 1 d PGDU A 2
C9A C 0.6785(6) -0.1182(8) 0.0333(5) 0.037(3) Uani 0.480(7) 1 d PGDU A 2
H9A H 0.6884 -0.1195 -0.0084 0.044 Uiso 0.480(7) 1 calc PR A 2
C10A C 0.6113(5) -0.1597(7) 0.0369(5) 0.044(4) Uani 0.480(7) 1 d PGDU A 2
H10A H 0.5753 -0.1894 -0.0023 0.053 Uiso 0.480(7) 1 calc PR A 2
C11A C 0.5970(5) -0.1578(7) 0.0979(6) 0.043(3) Uani 0.480(7) 1 d PGDU A 2
H11A H 0.5510 -0.1862 0.1004 0.051 Uiso 0.480(7) 1 calc PR A 2
C12A C 0.6498(6) -0.1143(9) 0.1553(5) 0.037(3) Uani 0.480(7) 1 d PGDU A 2
H12A H 0.6399 -0.1130 0.1970 0.044 Uiso 0.480(7) 1 calc PR A 2
C13A C 0.7169(6) -0.0728(9) 0.1517(5) 0.026(3) Uani 0.480(7) 1 d PGDU A 2
C14A C 0.8139(8) -0.0607(10) 0.2998(5) 0.027(3) Uani 0.480(7) 1 d PGDU A 2
C15A C 0.7796(8) -0.0358(10) 0.3469(7) 0.029(3) Uani 0.480(7) 1 d PGDU A 2
H15A H 0.7410 0.0112 0.3359 0.035 Uiso 0.480(7) 1 calc PR A 2
C16A C 0.8018(8) -0.0795(11) 0.4101(6) 0.039(3) Uani 0.480(7) 1 d PGDU A 2
H16A H 0.7783 -0.0625 0.4423 0.047 Uiso 0.480(7) 1 calc PR A 2
C17A C 0.8583(7) -0.1481(10) 0.4262(5) 0.039(3) Uani 0.480(7) 1 d PGDU A 2
H17A H 0.8734 -0.1780 0.4694 0.047 Uiso 0.480(7) 1 calc PR A 2
C18A C 0.8926(7) -0.1730(9) 0.3791(6) 0.042(3) Uani 0.480(7) 1 d PGDU A 2
H18A H 0.9313 -0.2199 0.3901 0.050 Uiso 0.480(7) 1 calc PR A 2
C19A C 0.8705(7) -0.1293(10) 0.3159(5) 0.037(3) Uani 0.480(7) 1 d PGDU A 2
H19A H 0.8939 -0.1463 0.2837 0.044 Uiso 0.480(7) 1 calc PR A 2
C20 C 0.7008(2) 0.2742(2) 0.09661(19) 0.0196(7) Uani 1 1 d . A .
C21 C 0.6985(10) 0.3600(13) 0.2259(5) 0.022(3) Uani 0.56(2) 1 d PDU A 1
C22 C 0.6668(9) 0.3487(13) 0.2771(8) 0.028(3) Uani 0.56(2) 1 d PU A 1
H22 H 0.6141 0.3277 0.2660 0.033 Uiso 0.56(2) 1 calc PR A 1
C23 C 0.7138(9) 0.3686(10) 0.3450(7) 0.034(3) Uani 0.56(2) 1 d PU A 1
H23 H 0.6919 0.3634 0.3799 0.041 Uiso 0.56(2) 1 calc PR A 1
C24 C 0.7912(7) 0.3955(8) 0.3624(5) 0.033(2) Uani 0.56(2) 1 d PU A 1
H24 H 0.8230 0.4049 0.4093 0.039 Uiso 0.56(2) 1 calc PR A 1
C25 C 0.8227(7) 0.4087(9) 0.3125(5) 0.032(2) Uani 0.56(2) 1 d PU A 1
H25 H 0.8753 0.4304 0.3243 0.038 Uiso 0.56(2) 1 calc PR A 1
C26 C 0.7772(9) 0.3902(10) 0.2450(6) 0.028(3) Uani 0.56(2) 1 d PU A 1
H26 H 0.7994 0.3979 0.2106 0.034 Uiso 0.56(2) 1 calc PR A 1
C21A C 0.6918(11) 0.3652(16) 0.2201(6) 0.028(4) Uani 0.44(2) 1 d PGDU A 2
C22A C 0.6592(10) 0.3526(17) 0.2704(8) 0.034(4) Uani 0.44(2) 1 d PGU A 2
H22A H 0.6107 0.3206 0.2597 0.040 Uiso 0.44(2) 1 calc PR A 2
C23A C 0.6976(8) 0.3867(12) 0.3361(7) 0.034(3) Uani 0.44(2) 1 d PGU A 2
H23A H 0.6753 0.3780 0.3705 0.041 Uiso 0.44(2) 1 calc PR A 2
C24A C 0.7685(7) 0.4334(11) 0.3517(5) 0.036(3) Uani 0.44(2) 1 d PGU A 2
H24A H 0.7947 0.4567 0.3967 0.043 Uiso 0.44(2) 1 calc PR A 2
C25A C 0.8011(7) 0.4460(11) 0.3015(5) 0.035(3) Uani 0.44(2) 1 d PGU A 2
H25A H 0.8496 0.4780 0.3121 0.042 Uiso 0.44(2) 1 calc PR A 2
C26A C 0.7628(10) 0.4119(12) 0.2357(5) 0.030(3) Uani 0.44(2) 1 d PGU A 2
H26A H 0.7850 0.4206 0.2014 0.036 Uiso 0.44(2) 1 calc PR A 2
C27 C 0.6204(2) 0.4361(3) 0.0872(2) 0.0252(8) Uani 1 1 d . A .
C28 C 0.5845(3) 0.5130(3) 0.1022(3) 0.0324(10) Uani 1 1 d . . .
H28 H 0.5700 0.5148 0.1416 0.039 Uiso 1 1 calc R . .
C29 C 0.5705(3) 0.5870(3) 0.0578(3) 0.0371(11) Uani 1 1 d . . .
H29 H 0.5462 0.6401 0.0673 0.045 Uiso 1 1 calc R . .
C30 C 0.5911(3) 0.5849(3) 0.0004(3) 0.0355(10) Uani 1 1 d . . .
H30 H 0.5813 0.6366 -0.0288 0.043 Uiso 1 1 calc R . .
C31 C 0.6258(3) 0.5080(3) -0.0152(2) 0.0303(9) Uani 1 1 d . . .
H31 H 0.6391 0.5065 -0.0552 0.036 Uiso 1 1 calc R . .
C32 C 0.6409(2) 0.4336(3) 0.0283(2) 0.0243(8) Uani 1 1 d . A .
C33 C 0.7708(2) 0.3495(3) -0.0006(2) 0.0228(7) Uani 1 1 d . A .
C34 C 0.8343(3) 0.3925(3) 0.0494(2) 0.0301(9) Uani 1 1 d . . .
H34 H 0.8297 0.4107 0.0915 0.036 Uiso 1 1 calc R . .
C35 C 0.9034(3) 0.4086(3) 0.0384(2) 0.0337(10) Uani 1 1 d . . .
H35 H 0.9466 0.4372 0.0729 0.040 Uiso 1 1 calc R . .
C36 C 0.9098(3) 0.3829(3) -0.0235(2) 0.0336(10) Uani 1 1 d . . .
H36 H 0.9572 0.3945 -0.0315 0.040 Uiso 1 1 calc R . .
C37 C 0.8473(3) 0.3406(3) -0.0731(2) 0.0326(9) Uani 1 1 d . . .
H37 H 0.8521 0.3233 -0.1153 0.039 Uiso 1 1 calc R . .
C38 C 0.7776(3) 0.3230(3) -0.0623(2) 0.0274(8) Uani 1 1 d . . .
H38 H 0.7350 0.2933 -0.0966 0.033 Uiso 1 1 calc R . .
C39 C 0.1867(7) 0.3024(6) 0.8542(8) 0.129(5) Uani 1 1 d . . .
H39A H 0.1967 0.2360 0.8557 0.155 Uiso 1 1 calc R . .
H39B H 0.1299 0.3113 0.8269 0.155 Uiso 1 1 calc R . .
C40 C 0.5221(4) 0.4496(5) 0.7092(3) 0.0658(19) Uani 1 1 d D . .
H40A H 0.4918 0.3982 0.7182 0.079 Uiso 1 1 calc R . .
H40B H 0.5729 0.4255 0.7089 0.079 Uiso 1 1 calc R . .
Cl6 Cl 0.54056(12) 0.53047(17) 0.77498(11) 0.0811(6) Uani 1 1 d D . .
Cl7 Cl 0.46795(12) 0.49773(16) 0.62792(10) 0.0756(5) Uani 1 1 d D . .
Cl1 Cl 0.97540(7) 0.11274(10) 0.33009(5) 0.0409(3) Uani 1 1 d . . .
Cl2 Cl 1.04412(7) -0.08185(10) 0.27701(6) 0.0421(3) Uani 1 1 d . . .
Cl3 Cl 1.02472(7) 0.11750(9) 0.18222(6) 0.0347(2) Uani 1 1 d . . .
Cl4 Cl 0.20162(16) 0.3363(3) 0.93629(14) 0.1245(12) Uani 1 1 d . . .
Cl5 Cl 0.23771(18) 0.3497(3) 0.80965(19) 0.1476(14) Uani 1 1 d . . .
C41 C 0.3639(10) 0.2498(10) 0.7089(8) 0.073(4) Uani 0.459(3) 1 d PDU B 1
H41A H 0.3223 0.2170 0.7199 0.088 Uiso 0.459(3) 1 calc PR B 1
H41B H 0.3798 0.2116 0.6770 0.088 Uiso 0.459(3) 1 calc PR B 1
Cl8 Cl 0.4456(3) 0.2683(3) 0.7844(2) 0.0474(9) Uani 0.459(3) 1 d PDU B 1
Cl9 Cl 0.3261(3) 0.3555(6) 0.6690(4) 0.105(3) Uani 0.459(3) 1 d PDU B 1
C41A C 0.2943(16) 0.2838(11) 0.6760(18) 0.080(6) Uani 0.275(6) 1 d PDU C 2
H41C H 0.2419 0.2675 0.6420 0.097 Uiso 0.275(6) 1 calc PR C 2
H41D H 0.2987 0.2578 0.7210 0.097 Uiso 0.275(6) 1 calc PR C 2
Cl8A Cl 0.3686(7) 0.2403(6) 0.6506(8) 0.085(3) Uani 0.275(6) 1 d PDU C 2
Cl9A Cl 0.3044(6) 0.4012(6) 0.6822(5) 0.070(2) Uani 0.275(6) 1 d PDU C 2
C41B C 0.3264(13) 0.281(3) 0.7101(9) 0.083(7) Uani 0.266(6) 1 d PDU D 3
H41E H 0.2993 0.2252 0.7173 0.100 Uiso 0.266(6) 1 calc PR D 3
H41F H 0.2922 0.3340 0.7086 0.100 Uiso 0.266(6) 1 calc PR D 3
Cl8B Cl 0.4177(10) 0.2933(13) 0.7771(7) 0.131(6) Uani 0.266(6) 1 d PDU D 3
Cl9B Cl 0.3439(7) 0.2724(12) 0.6336(6) 0.094(4) Uani 0.266(6) 1 d PDU D 3
P3 P 0.64296(6) 0.33156(7) 0.13592(5) 0.0221(2) Uani 1 1 d D . .
P4 P 0.68242(6) 0.32634(7) 0.01684(5) 0.02130(19) Uani 1 1 d . . .
S2 S 0.72958(6) 0.11725(7) 0.21534(6) 0.0262(2) Uani 1 1 d . A .
S3 S 0.54711(6) 0.25607(7) 0.12588(6) 0.0276(2) Uani 1 1 d . A .
S4 S 0.60461(6) 0.25068(7) -0.05702(5) 0.0262(2) Uani 1 1 d . A .

loop_
_atom_site_aniso_label
_atom_site_aniso_U_11
_atom_site_aniso_U_22
_atom_site_aniso_U_33
_atom_site_aniso_U_23
_atom_site_aniso_U_13
_atom_site_aniso_U_12
Sn1 0.01417(13) 0.02004(13) 0.02324(12) -0.00425(9) 0.00367(9) 0.00019(9)
Sn2 0.01733(14) 0.01635(13) 0.03358(14) -0.00343(10) 0.00263(10) -0.00070(9)
Al1 0.0132(5) 0.0350(7) 0.0173(5) -0.0018(4) 0.0035(4) 0.0002(5)
C1 0.0119(16) 0.034(2) 0.0212(16) -0.0044(14) 0.0027(13) 0.0029(15)
P1 0.0136(18) 0.0139(19) 0.0195(12) -0.0046(11) -0.0004(11) -0.0030(12)
P2 0.0163(19) 0.020(2) 0.0262(19) 0.0037(16) 0.0065(15) -0.0007(14)
S1 0.022(2) 0.0171(18) 0.0285(18) 0.0008(12) 0.0041(12) 0.0034(15)
C2 0.024(4) 0.014(3) 0.020(3) -0.004(3) 0.005(3) 0.000(3)
C3 0.029(4) 0.024(4) 0.025(3) 0.004(3) 0.008(3) 0.005(3)
C4 0.039(5) 0.032(4) 0.028(3) 0.003(3) 0.016(3) 0.004(3)
C5 0.040(5) 0.019(4) 0.031(4) -0.011(3) 0.014(4) 0.002(4)
C6 0.035(5) 0.018(4) 0.041(4) 0.006(3) 0.016(4) 0.003(4)
C7 0.030(5) 0.015(4) 0.033(4) 0.008(3) 0.015(4) 0.002(4)
C8 0.015(4) 0.017(4) 0.034(4) -0.001(3) -0.001(3) -0.001(3)
C9 0.022(5) 0.025(4) 0.032(4) -0.002(3) -0.006(4) -0.007(4)
C10 0.016(5) 0.027(4) 0.052(5) 0.001(4) -0.004(4) -0.008(4)
C11 0.019(4) 0.027(4) 0.043(6) 0.007(5) -0.001(4) -0.014(3)
C12 0.025(4) 0.026(4) 0.047(5) 0.016(4) 0.003(4) -0.002(3)
C13 0.018(4) 0.018(4) 0.036(5) 0.010(4) -0.005(4) -0.002(3)
C14 0.016(4) 0.027(4) 0.027(4) 0.001(3) 0.006(3) 0.009(4)
C15 0.031(5) 0.030(5) 0.027(4) 0.008(4) 0.002(4) 0.011(4)
C16 0.039(6) 0.045(5) 0.023(5) 0.006(4) 0.011(4) 0.019(5)
C17 0.048(7) 0.050(6) 0.023(5) 0.008(4) 0.009(5) 0.016(5)
C18 0.033(6) 0.040(5) 0.036(5) 0.000(4) 0.009(4) 0.021(5)
C19 0.029(5) 0.037(5) 0.028(4) 0.007(4) 0.014(4) 0.007(4)
P1A 0.017(2) 0.015(2) 0.0212(14) -0.0037(13) -0.0019(14) 0.0033(17)
P2A 0.012(2) 0.021(3) 0.031(3) 0.002(2) 0.009(2) 0.0030(16)
S1A 0.027(3) 0.017(2) 0.0163(14) -0.0033(14) 0.0013(15) 0.008(2)
C2A 0.029(5) 0.015(4) 0.017(3) -0.001(3) 0.005(3) 0.004(4)
C3A 0.041(5) 0.020(4) 0.024(3) -0.002(3) 0.008(3) 0.008(3)
C4A 0.053(6) 0.027(4) 0.023(4) -0.005(3) 0.019(4) 0.000(4)
C5A 0.044(6) 0.021(4) 0.036(5) -0.012(4) 0.015(4) 0.002(4)
C6A 0.020(4) 0.015(5) 0.037(4) -0.003(3) 0.011(3) -0.004(4)
C7A 0.020(4) 0.012(4) 0.028(4) 0.000(3) 0.005(3) -0.003(3)
C8A 0.017(5) 0.018(5) 0.034(5) -0.002(4) -0.007(4) 0.003(4)
C9A 0.025(6) 0.027(5) 0.043(6) -0.011(5) -0.007(4) 0.001(5)
C10A 0.021(6) 0.028(5) 0.066(8) -0.014(7) -0.005(6) -0.007(5)
C11A 0.017(4) 0.031(5) 0.074(8) -0.011(6) 0.009(5) -0.006(4)
C12A 0.013(4) 0.026(5) 0.064(7) 0.000(6) 0.006(5) -0.005(4)
C13A 0.014(4) 0.016(5) 0.043(6) 0.004(5) 0.004(4) 0.003(3)
C14A 0.022(5) 0.029(5) 0.034(5) 0.009(4) 0.013(4) -0.004(4)
C15A 0.024(5) 0.030(5) 0.038(6) -0.002(4) 0.016(5) 0.010(4)
C16A 0.046(7) 0.038(5) 0.032(6) 0.004(5) 0.011(5) 0.007(5)
C17A 0.033(6) 0.047(6) 0.034(6) 0.007(5) 0.008(5) 0.018(5)
C18A 0.033(7) 0.047(6) 0.042(6) 0.012(5) 0.010(5) 0.019(5)
C19A 0.024(5) 0.041(6) 0.044(6) 0.004(5) 0.010(5) 0.015(5)
C20 0.0154(17) 0.0150(16) 0.0275(17) -0.0044(13) 0.0064(14) 0.0025(13)
C21 0.020(5) 0.022(5) 0.025(4) -0.006(4) 0.007(4) -0.001(4)
C22 0.025(4) 0.030(5) 0.034(5) 0.003(4) 0.018(4) -0.006(4)
C23 0.043(5) 0.035(5) 0.030(4) -0.001(4) 0.019(4) -0.001(5)
C24 0.040(5) 0.035(5) 0.028(4) -0.008(3) 0.018(3) -0.003(4)
C25 0.029(5) 0.037(5) 0.031(4) -0.016(3) 0.012(3) -0.010(4)
C26 0.026(5) 0.034(5) 0.026(4) -0.008(3) 0.012(3) -0.007(4)
C21A 0.025(6) 0.026(6) 0.042(7) -0.003(6) 0.021(5) 0.000(6)
C22A 0.033(7) 0.031(6) 0.038(7) 0.001(6) 0.013(6) 0.000(6)
C23A 0.036(6) 0.037(7) 0.038(6) 0.000(5) 0.022(5) 0.001(5)
C24A 0.038(6) 0.043(7) 0.028(4) -0.011(5) 0.013(4) -0.002(5)
C25A 0.026(5) 0.043(7) 0.035(5) -0.006(5) 0.010(4) -0.005(5)
C26A 0.025(6) 0.038(7) 0.029(5) -0.008(5) 0.011(4) -0.009(5)
C27 0.0175(18) 0.0154(17) 0.042(2) -0.0045(15) 0.0093(16) 0.0001(14)
C28 0.021(2) 0.021(2) 0.057(3) -0.0068(18) 0.016(2) -0.0008(16)
C29 0.026(2) 0.0145(18) 0.071(3) -0.0057(19) 0.018(2) 0.0026(16)
C30 0.026(2) 0.0163(19) 0.059(3) 0.0069(18) 0.009(2) 0.0044(16)
C31 0.024(2) 0.0216(19) 0.042(2) 0.0056(17) 0.0079(18) 0.0051(16)
C32 0.0162(18) 0.0180(17) 0.036(2) -0.0012(15) 0.0060(15) 0.0017(14)
C33 0.0217(19) 0.0193(17) 0.0272(17) 0.0020(14) 0.0085(15) 0.0022(14)
C34 0.026(2) 0.037(2) 0.0283(19) -0.0055(17) 0.0110(17) 0.0000(18)
C35 0.024(2) 0.041(3) 0.036(2) -0.0039(19) 0.0095(18) -0.0062(19)
C36 0.026(2) 0.040(3) 0.038(2) 0.0024(19) 0.0156(19) -0.0041(19)
C37 0.033(2) 0.038(2) 0.031(2) -0.0004(17) 0.0162(18) -0.0020(19)
C38 0.028(2) 0.028(2) 0.0253(17) -0.0002(15) 0.0081(16) -0.0012(17)
C39 0.101(8) 0.049(5) 0.260(17) 0.033(7) 0.092(10) 0.006(5)
C40 0.045(4) 0.073(5) 0.080(5) -0.023(4) 0.023(3) -0.002(3)
Cl6 0.0650(12) 0.1090(17) 0.0783(12) -0.0326(11) 0.0369(10) -0.0081(11)
Cl7 0.0651(12) 0.0914(14) 0.0718(11) -0.0093(10) 0.0267(9) -0.0148(10)
Cl1 0.0318(6) 0.0669(8) 0.0250(5) -0.0176(5) 0.0112(4) -0.0074(6)
Cl2 0.0274(6) 0.0632(8) 0.0368(5) 0.0191(5) 0.0131(5) 0.0210(5)
Cl3 0.0325(6) 0.0429(6) 0.0345(5) -0.0006(4) 0.0189(4) -0.0059(5)
Cl4 0.0685(15) 0.204(3) 0.0976(17) -0.073(2) 0.0257(13) -0.0287(18)
Cl5 0.0720(18) 0.184(4) 0.144(3) 0.011(3) -0.0118(18) -0.029(2)
C41 0.069(9) 0.079(9) 0.062(7) 0.013(7) 0.013(7) -0.019(7)
Cl8 0.0440(19) 0.056(2) 0.0399(16) 0.0142(14) 0.0125(14) -0.0030(16)
Cl9 0.063(3) 0.115(5) 0.111(5) 0.080(4) -0.001(3) -0.016(3)
C41A 0.070(11) 0.084(11) 0.083(10) 0.010(10) 0.023(9) -0.015(9)
Cl8A 0.075(7) 0.053(4) 0.143(10) -0.010(5) 0.059(6) -0.008(4)
Cl9A 0.068(5) 0.058(5) 0.081(5) 0.007(4) 0.022(4) -0.003(4)
C41B 0.076(12) 0.086(11) 0.083(11) 0.004(10) 0.024(10) -0.026(10)
Cl8B 0.150(12) 0.155(12) 0.088(7) 0.002(7) 0.040(8) -0.087(9)
Cl9B 0.060(6) 0.141(11) 0.076(5) 0.030(6) 0.020(4) -0.025(6)
P3 0.0170(5) 0.0163(4) 0.0338(5) -0.0030(4) 0.0100(4) 0.0004(4)
P4 0.0165(5) 0.0172(4) 0.0282(5) -0.0013(4) 0.0056(4) 0.0030(4)
S2 0.0199(5) 0.0227(5) 0.0388(5) 0.0007(4) 0.0140(4) 0.0023(4)
S3 0.0169(5) 0.0206(5) 0.0445(6) 0.0013(4) 0.0101(4) -0.0005(4)
S4 0.0185(5) 0.0260(5) 0.0289(5) -0.0045(4) 0.0021(4) 0.0025(4)

loop_
_atom_type_symbol
_atom_type_description
_atom_type_scat_dispersion_real
_atom_type_scat_dispersion_imag
_atom_type_scat_source
C C 0.0033 0.0016 'International Tables Vol C Tables 4.2.6.8 and 6.1.1.4'
H H 0.0000 0.0000 'International Tables Vol C Tables 4.2.6.8 and 6.1.1.4'
P P 0.1023 0.0942 'International Tables Vol C Tables 4.2.6.8 and 6.1.1.4'
S S 0.1246 0.1234 'International Tables Vol C Tables 4.2.6.8 and 6.1.1.4'
Cl Cl 0.1484 0.1585 'International Tables Vol C Tables 4.2.6.8 and 6.1.1.4'
Sn Sn -0.6537 1.4246 'International Tables Vol C Tables 4.2.6.8 and 6.1.1.4'
Al Al 0.0645 0.0514 'International Tables Vol C Tables 4.2.6.8 and 6.1.1.4'

loop_
_geom_angle_atom_site_label_1
_geom_angle_atom_site_label_2
_geom_angle_atom_site_label_3
_geom_angle
C20 Sn1 S1 81.7(3)
C20 Sn1 S1A 80.3(2)
S1 Sn1 S1A 6.4(4)
C20 Sn1 S2 81.34(10)
S1 Sn1 S2 101.8(2)
S1A Sn1 S2 95.5(2)
C20 Sn2 S4 73.18(10)
C20 Sn2 S3 73.18(9)
S4 Sn2 S3 100.08(3)
C1 Al1 Cl1 110.01(13)
C1 Al1 Cl2 112.17(15)
Cl1 Al1 Cl2 107.27(7)
C1 Al1 Cl3 109.55(14)
Cl1 Al1 Cl3 109.73(7)
Cl2 Al1 Cl3 108.05(7)
P2 C1 P1A 98.7(4)
P2 C1 P1 107.4(4)
P1A C1 P1 10.5(4)
P2 C1 P2A 5.9(8)
P1A C1 P2A 103.1(4)
P1 C1 P2A 112.1(4)
P2 C1 Al1 128.9(3)
P1A C1 Al1 132.3(3)
P1 C1 Al1 123.1(3)
P2A C1 Al1 124.6(3)
C1 P1 C8 99.9(5)
C1 P1 C2 115.3(5)
C8 P1 C2 109.5(6)
C1 P1 S1 117.8(4)
C8 P1 S1 105.3(6)
C2 P1 S1 108.0(5)
C1 P2 C14 113.6(8)
C1 P2 C13 100.7(7)
C14 P2 C13 109.5(7)
C1 P2 S2 118.3(6)
C14 P2 S2 107.0(7)
C13 P2 S2 107.3(9)
P1 S1 Sn1 89.4(3)
C3 C2 C7 119.7(7)
C3 C2 P1 122.5(7)
C7 C2 P1 117.9(7)
C4 C3 C2 119.7(7)
C4 C3 H3 120.1
C2 C3 H3 120.1
C5 C4 C3 119.8(8)
C5 C4 H4 120.1
C3 C4 H4 120.1
C4 C5 C6 121.1(8)
C4 C5 H5 119.4
C6 C5 H5 119.4
C5 C6 C7 120.5(9)
C5 C6 H6 119.7
C7 C6 H6 119.7
C6 C7 C2 119.0(8)
C6 C7 H7 120.5
C2 C7 H7 120.5
C13 C8 C9 120.7(9)
C13 C8 P1 111.5(7)
C9 C8 P1 127.3(9)
C10 C9 C8 118.5(10)
C10 C9 H9 120.8
C8 C9 H9 120.8
C9 C10 C11 120.9(9)
C9 C10 H10 119.5
C11 C10 H10 119.5
C10 C11 C12 121.4(10)
C10 C11 H11 119.3
C12 C11 H11 119.3
C11 C12 C13 118.7(10)
C11 C12 H12 120.6
C13 C12 H12 120.6
C8 C13 C12 119.6(9)
C8 C13 P2 112.1(8)
C12 C13 P2 128.3(10)
C15 C14 C19 120.0
C15 C14 P2 122.2(7)
C19 C14 P2 117.8(7)
C16 C15 C14 120.0
C16 C15 H15 120.0
C14 C15 H15 120.0
C15 C16 C17 120.0
C15 C16 H16 120.0
C17 C16 H16 120.0
C18 C17 C16 120.0
C18 C17 H17 120.0
C16 C17 H17 120.0
C17 C18 C19 120.0
C17 C18 H18 120.0
C19 C18 H18 120.0
C18 C19 C14 120.0
C18 C19 H19 120.0
C14 C19 H19 120.0
C1 P1A C2A 115.2(5)
C1 P1A C8A 105.5(5)
C2A P1A C8A 110.9(6)
C1 P1A S1A 111.0(4)
C2A P1A S1A 108.4(5)
C8A P1A S1A 105.5(6)
C1 P2A C13A 103.0(7)
C1 P2A C14A 116.0(8)
C13A P2A C14A 111.4(7)
C1 P2A S2 110.5(6)
C13A P2A S2 103.9(8)
C14A P2A S2 111.2(7)
P1A S1A Sn1 93.7(3)
C3A C2A C7A 120.0
C3A C2A P1A 118.5(4)
C7A C2A P1A 121.5(4)
C2A C3A C4A 120.0
C2A C3A H3A 120.0
C4A C3A H3A 120.0
C3A C4A C5A 120.0
C3A C4A H4A 120.0
C5A C4A H4A 120.0
C4A C5A C6A 120.0
C4A C5A H5A 120.0
C6A C5A H5A 120.0
C7A C6A C5A 120.0
C7A C6A H6A 120.0
C5A C6A H6A 120.0
C6A C7A C2A 120.0
C6A C7A H7A 120.0
C2A C7A H7A 120.0
C9A C8A C13A 120.0
C9A C8A P1A 129.1(6)
C13A C8A P1A 110.9(6)
C10A C9A C8A 120.0
C10A C9A H9A 120.0
C8A C9A H9A 120.0
C9A C10A C11A 120.0
C9A C10A H10A 120.0
C11A C10A H10A 120.0
C10A C11A C12A 120.0
C10A C11A H11A 120.0
C12A C11A H11A 120.0
C13A C12A C11A 120.0
C13A C12A H12A 120.0
C11A C12A H12A 120.0
C12A C13A C8A 120.0
C12A C13A P2A 126.6(6)
C8A C13A P2A 113.2(6)
C15A C14A C19A 120.0
C15A C14A P2A 122.0(8)
C19A C14A P2A 118.0(8)
C14A C15A C16A 120.0
C14A C15A H15A 120.0
C16A C15A H15A 120.0
C15A C16A C17A 120.0
C15A C16A H16A 120.0
C17A C16A H16A 120.0
C18A C17A C16A 120.0
C18A C17A H17A 120.0
C16A C17A H17A 120.0
C19A C18A C17A 120.0
C19A C18A H18A 120.0
C17A C18A H18A 120.0
C18A C19A C14A 120.0
C18A C19A H19A 120.0
C14A C19A H19A 120.0
P4 C20 P3 107.0(2)
P4 C20 Sn2 99.21(16)
P3 C20 Sn2 99.33(17)
P4 C20 Sn1 122.60(19)
P3 C20 Sn1 121.96(19)
Sn2 C20 Sn1 100.38(14)
C22 C21 C26 118.5(8)
C22 C21 P3 122.2(11)
C26 C21 P3 119.2(10)
C21 C22 C23 118.9(9)
C21 C22 H22 120.5
C23 C22 H22 120.5
C24 C23 C22 121.3(9)
C24 C23 H23 119.3
C22 C23 H23 119.3
C25 C24 C23 120.4(8)
C25 C24 H24 119.8
C23 C24 H24 119.8
C24 C25 C26 119.2(9)
C24 C25 H25 120.4
C26 C25 H25 120.4
C25 C26 C21 121.6(8)
C25 C26 H26 119.2
C21 C26 H26 119.2
C22A C21A C26A 120.0
C22A C21A P3 121.8(10)
C26A C21A P3 118.0(10)
C21A C22A C23A 120.0
C21A C22A H22A 120.0
C23A C22A H22A 120.0
C24A C23A C22A 120.0
C24A C23A H23A 120.0
C22A C23A H23A 120.0
C23A C24A C25A 120.0
C23A C24A H24A 120.0
C25A C24A H24A 120.0
C24A C25A C26A 120.0
C24A C25A H25A 120.0
C26A C25A H25A 120.0
C25A C26A C21A 120.0
C25A C26A H26A 120.0
C21A C26A H26A 120.0
C28 C27 C32 120.6(4)
C28 C27 P3 126.3(4)
C32 C27 P3 113.1(3)
C29 C28 C27 118.1(5)
C29 C28 H28 121.0
C27 C28 H28 121.0
C30 C29 C28 121.3(4)
C30 C29 H29 119.3
C28 C29 H29 119.3
C29 C30 C31 120.8(4)
C29 C30 H30 119.6
C31 C30 H30 119.6
C32 C31 C30 119.1(4)
C32 C31 H31 120.4
C30 C31 H31 120.4
C31 C32 C27 120.1(4)
C31 C32 P4 126.7(3)
C27 C32 P4 113.2(3)
C38 C33 C34 119.6(4)
C38 C33 P4 121.1(3)
C34 C33 P4 119.2(3)
C35 C34 C33 120.5(4)
C35 C34 H34 119.8
C33 C34 H34 119.8
C34 C35 C36 119.8(4)
C34 C35 H35 120.1
C36 C35 H35 120.1
C37 C36 C35 120.0(4)
C37 C36 H36 120.0
C35 C36 H36 120.0
C36 C37 C38 120.9(4)
C36 C37 H37 119.6
C38 C37 H37 119.6
C37 C38 C33 119.2(4)
C37 C38 H38 120.4
C33 C38 H38 120.4
Cl5 C39 Cl4 121.0(7)
Cl5 C39 H39A 107.1
Cl4 C39 H39A 107.1
Cl5 C39 H39B 107.1
Cl4 C39 H39B 107.1
H39A C39 H39B 106.8
Cl6 C40 Cl7 111.3(4)
Cl6 C40 H40A 109.4
Cl7 C40 H40A 109.4
Cl6 C40 H40B 109.4
Cl7 C40 H40B 109.4
H40A C40 H40B 108.0
Cl8 C41 Cl9 110.2(8)
Cl8 C41 H41A 109.6
Cl9 C41 H41A 109.6
Cl8 C41 H41B 109.6
Cl9 C41 H41B 109.6
H41A C41 H41B 108.1
Cl9A C41A Cl8A 108.4(11)
Cl9A C41A H41C 110.0
Cl8A C41A H41C 110.0
Cl9A C41A H41D 110.0
Cl8A C41A H41D 110.0
H41C C41A H41D 108.4
Cl9B C41B Cl8B 107.8(13)
Cl9B C41B H41E 110.1
Cl8B C41B H41E 110.1
Cl9B C41B H41F 110.1
Cl8B C41B H41F 110.1
H41E C41B H41F 108.5
C21A P3 C20 115.9(8)
C21A P3 C27 105.0(8)
C20 P3 C27 101.31(19)
C21A P3 C21 3.8(15)
C20 P3 C21 112.8(6)
C27 P3 C21 108.2(6)
C21A P3 S3 111.7(6)
C20 P3 S3 109.05(14)
C27 P3 S3 113.49(14)
C21 P3 S3 111.6(5)
C20 P4 C32 101.64(18)
C20 P4 C33 113.40(18)
C32 P4 C33 107.95(19)
C20 P4 S4 109.14(13)
C32 P4 S4 111.96(14)
C33 P4 S4 112.30(14)
P2 S2 P2A 5.5(6)
P2 S2 Sn1 89.2(3)
P2A S2 Sn1 93.5(3)
P3 S3 Sn2 78.44(4)
P4 S4 Sn2 78.38(4)

loop_
_geom_bond_atom_site_label_1
_geom_bond_atom_site_label_2
_geom_bond_distance
Sn1 C20 2.310(4)
Sn1 S1 2.685(8)
Sn1 S1A 2.693(7)
Sn1 S2 2.7094(11)
Sn2 C20 2.297(4)
Sn2 S4 2.8055(11)
Sn2 S3 2.8152(11)
Al1 C1 1.923(4)
Al1 Cl1 2.1440(16)
Al1 Cl2 2.1480(18)
Al1 Cl3 2.1512(16)
C1 P2 1.670(15)
C1 P1A 1.718(8)
C1 P1 1.724(8)
C1 P2A 1.779(15)
P1 C8 1.801(10)
P1 C2 1.812(9)
P1 S1 2.059(8)
P2 C14 1.800(9)
P2 C13 1.818(10)
P2 S2 2.036(16)
C2 C3 1.394(10)
C2 C7 1.405(10)
C3 C4 1.385(10)
C3 H3 0.9500
C4 C5 1.365(11)
C4 H4 0.9500
C5 C6 1.372(12)
C5 H5 0.9500
C6 C7 1.377(11)
C6 H6 0.9500
C7 H7 0.9500
C8 C13 1.389(13)
C8 C9 1.412(10)
C9 C10 1.372(11)
C9 H9 0.9500
C10 C11 1.375(12)
C10 H10 0.9500
C11 C12 1.385(12)
C11 H11 0.9500
C12 C13 1.400(12)
C12 H12 0.9500
C14 C15 1.3900
C14 C19 1.3900
C15 C16 1.3900
C15 H15 0.9500
C16 C17 1.3900
C16 H16 0.9500
C17 C18 1.3900
C17 H17 0.9500
C18 C19 1.3900
C18 H18 0.9500
C19 H19 0.9500
P1A C2A 1.781(7)
P1A C8A 1.800(8)
P1A S1A 2.069(9)
P2A C13A 1.790(9)
P2A C14A 1.796(9)
P2A S2 2.094(16)
C2A C3A 1.3900
C2A C7A 1.3900
C3A C4A 1.3900
C3A H3A 0.9500
C4A C5A 1.3900
C4A H4A 0.9500
C5A C6A 1.3900
C5A H5A 0.9500
C6A C7A 1.3900
C6A H6A 0.9500
C7A H7A 0.9500
C8A C9A 1.3900
C8A C13A 1.3900
C9A C10A 1.3900
C9A H9A 0.9500
C10A C11A 1.3900
C10A H10A 0.9500
C11A C12A 1.3900
C11A H11A 0.9500
C12A C13A 1.3900
C12A H12A 0.9500
C14A C15A 1.3900
C14A C19A 1.3900
C15A C16A 1.3900
C15A H15A 0.9500
C16A C17A 1.3900
C16A H16A 0.9500
C17A C18A 1.3900
C17A H17A 0.9500
C18A C19A 1.3900
C18A H18A 0.9500
C19A H19A 0.9500
C20 P4 1.753(4)
C20 P3 1.763(4)
C21 C22 1.395(11)
C21 C26 1.409(13)
C21 P3 1.832(9)
C22 C23 1.397(14)
C22 H22 0.9500
C23 C24 1.376(15)
C23 H23 0.9500
C24 C25 1.372(12)
C24 H24 0.9500
C25 C26 1.380(12)
C25 H25 0.9500
C26 H26 0.9500
C21A C22A 1.3900
C21A C26A 1.3900
C21A P3 1.731(8)
C22A C23A 1.3900
C22A H22A 0.9500
C23A C24A 1.3900
C23A H23A 0.9500
C24A C25A 1.3900
C24A H24A 0.9500
C25A C26A 1.3900
C25A H25A 0.9500
C26A H26A 0.9500
C27 C28 1.396(6)
C27 C32 1.409(6)
C27 P3 1.805(4)
C28 C29 1.390(7)
C28 H28 0.9500
C29 C30 1.379(8)
C29 H29 0.9500
C30 C31 1.389(6)
C30 H30 0.9500
C31 C32 1.383(6)
C31 H31 0.9500
C32 P4 1.799(4)
C33 C38 1.392(5)
C33 C34 1.396(6)
C33 P4 1.802(4)
C34 C35 1.375(6)
C34 H34 0.9500
C35 C36 1.389(6)
C35 H35 0.9500
C36 C37 1.377(7)
C36 H36 0.9500
C37 C38 1.388(6)
C37 H37 0.9500
C38 H38 0.9500
C39 Cl5 1.681(11)
C39 Cl4 1.710(14)
C39 H39A 0.9900
C39 H39B 0.9900
C40 Cl6 1.753(6)
C40 Cl7 1.773(7)
C40 H40A 0.9900
C40 H40B 0.9900
C41 Cl8 1.752(12)
C41 Cl9 1.778(12)
C41 H41A 0.9900
C41 H41B 0.9900
C41A Cl9A 1.733(14)
C41A Cl8A 1.739(14)
C41A H41C 0.9900
C41A H41D 0.9900
C41B Cl9B 1.743(15)
C41B Cl8B 1.751(15)
C41B H41E 0.9900
C41B H41F 0.9900
P3 S3 2.0091(15)
P4 S4 2.0087(14)
